data_2003939
loop_
_publ_author_name
'Jaber, F.'
'Charbonnier, F.'
'Faure, R.'

_publ_section_title
;
 Silver(I) <i>N</i>-Phthaloylglycinate
;
_journal_issue 9
_journal_name_full 'Acta Crystallographica Section C'
_journal_page_first 1765
_journal_page_last 1767
_journal_paper_doi 10.1107/S0108270195002447
_journal_volume 51
_journal_year 1995
_chemical_compound_source 'aqueous solution'
_chemical_formula_moiety 'C10 H6 Ag1 N1 O4'
_chemical_formula_sum 'C10 H6 Ag N O4'
_chemical_formula_weight 312.0
_space_group_IT_number 15
_symmetry_cell_setting monoclinic
_symmetry_space_group_name_Hall '-C 2yc'
_symmetry_space_group_name_H-M 'C 1 2/c 1'
_atom_type_scat_source 'International Tables for X-ray Crystallography (1974)'
_cell_angle_alpha 90
_cell_angle_beta 127.630(10)
_cell_angle_gamma 90
_cell_formula_units_Z 8
_cell_length_a 27.571(4)
_cell_length_b 5.0620(10)
_cell_length_c 17.284(3)
_cell_measurement_reflns_used 25
_cell_measurement_temperature 291
_cell_measurement_theta_max 23.1
_cell_measurement_theta_min 11.6
_cell_volume 1910.4(6)
_diffrn_measurement_device 'Enraf-Nonius CAD4'
_diffrn_measurement_method \w--4/3\q
_diffrn_radiation_type MoK\a
_diffrn_radiation_wavelength .7107
_diffrn_reflns_av_R_equivalents .028
_diffrn_reflns_limit_h_max 38
_diffrn_reflns_limit_h_min -038
_diffrn_reflns_limit_k_max 7
_diffrn_reflns_limit_k_min -07
_diffrn_reflns_limit_l_max 16
_diffrn_reflns_limit_l_min 0
_diffrn_reflns_number 4721
_diffrn_reflns_theta_max 30
_diffrn_standards_decay_% .5
_diffrn_standards_interval_time 60
_diffrn_standards_number 3
_exptl_absorpt_coefficient_mu 2.08
_exptl_absorpt_correction_T_max 1.000
_exptl_absorpt_correction_T_min .852
_exptl_absorpt_correction_type empirical
_exptl_crystal_colour colourless
_exptl_crystal_density_diffrn 2.17
_exptl_crystal_description needle
_exptl_crystal_size_max .5
_exptl_crystal_size_mid .1
_exptl_crystal_size_min .05
_refine_diff_density_max .42
_refine_diff_density_min -0.52
_refine_ls_extinction_method none
_refine_ls_goodness_of_fit_obs 1.48
_refine_ls_hydrogen_treatment refxyz
_refine_ls_number_parameters 164
_refine_ls_number_reflns 1839
_refine_ls_R_factor_obs .017
_refine_ls_shift/esd_max .01
_refine_ls_structure_factor_coef F
_refine_ls_weighting_details 'w = 1/\s^2^(F~o~)'
_refine_ls_weighting_scheme calc
_refine_ls_wR_factor_obs .019
_reflns_number_observed 1839
_reflns_number_total 2401
_reflns_observed_criterion >3\s(I)
_cod_data_source_file pa1128.cif
_cod_data_source_block pa1128a
_cod_depositor_comments
;
The following automatic conversions were performed:

'_refine_ls_weighting_scheme' value '1/\s^2^(F~o~)' was changed to
'calc'. New tag '_refine_ls_weighting_details' was created. The value
of the new tag was set to 'w = 1/\s^2^(F~o~)'.

Automatic conversion script
Id: cif_fix_values 3143 2015-03-26 13:38:13Z robertas 
;
_cod_original_cell_volume 1910.0(10)
_cod_original_sg_symbol_H-M 'C 2/c'
_cod_original_formula_sum 'C10 H6 Ag1 N1 O4'
_cod_database_code 2003939

loop_
_symmetry_equiv_pos_as_xyz
x,y,z
x,-y,1/2+z
-x,-y,-z
-x,y,1/2-z
1/2+x,1/2+y,z
1/2+x,1/2-y,1/2+z
1/2-x,1/2-y,-z
1/2-x,1/2+y,1/2-z

loop_
_atom_site_label
_atom_site_fract_x
_atom_site_fract_y
_atom_site_fract_z
_atom_site_B_iso_or_equiv
Ag -.015530(10) -0.18509(4) .426050(10) 2.821(4)
O1 .04167(6) .0631(3) .40390(10) 2.95(4)
O2 .04948(6) .3831(3) .50013(9) 2.75(4)
O3 .05855(6) .5620(4) .23070(10) 3.04(4)
O4 .18642(7) .0546(4) .50060(10) 4.00(5)
N .11646(7) .3336(4) .37590(10) 2.37(4)
C1 .05892(8) .2835(4) .44370(10) 2.18(5)
C2 .09540(9) .4623(5) .42510(10) 2.60(5)
C3 .09530(8) .3911(4) .28110(10) 2.20(5)
C4 .12825(8) .2072(5) .26090(10) 2.23(4)
C5 .16705(8) .0525(5) .34280(10) 2.40(5)
C6 .20392(9) -0.1377(6) .3457(2) 3.26(6)
C7 .20019(9) -0.1682(6) .2623(2) 3.64(6)
C8 .16195(9) -.0122(6) .1807(2) 3.43(6)
C9 .12515(9) .1808(6) .17810(10) 2.86(5)
C10 .16010(9) .1338(5) .41790(10) 2.61(5)
H1 .1299(9) .524(6) .4860(10) 1.0
H2 .0697(9) .608(6) .386(2) 1.1
H3 .2310(10) -0.239(6) .401(2) 1.5
H4 .2250(10) -0.294(7) .262(2) 2.2
H5 .1600(10) -.035(6) .126(2) 1.8
H6 .0960(10) .290(6) .120(2) 1.5

loop_
_geom_angle_atom_site_label_1
_geom_angle_atom_site_label_2
_geom_angle_atom_site_label_3
_geom_angle_site_symmetry_3
_geom_angle
_geom_angle_publ_flag
O1 Ag Ag 3_556 85.8(5) yes
Ag O1 C1 . 118.9(2) yes
C2 N C3 . 124.6(2) yes
C2 N C10 . 123.5(2) yes
C3 N C10 . 111.9(2) yes
O1 C1 O2 . 126.7(3) yes
O1 C1 C2 . 119.7(2) yes
O2 C1 C2 . 113.6(2) yes
N C2 C1 . 114.2(2) yes
O3 C3 N . 124.3(3) yes
O3 C3 C4 . 130.2(2) yes
N C3 C4 . 105.6(2) yes
C3 C4 C5 . 108.5(2) yes
O1 Ag O2 3_556 160.4(4) yes
C3 C4 C9 . 130.0(2) yes
C5 C4 C9 . 121.5(2) yes
C4 C5 C6 . 121.7(3) yes
C4 C5 C10 . 107.8(2) yes
C6 C5 C10 . 130.5(2) yes
C5 C6 C7 . 117.0(2) yes
C6 C7 C8 . 121.5(3) yes
C7 C8 C9 . 121.5(3) yes
C4 C9 C8 . 116.8(2) yes
O4 C10 N . 124.2(3) yes
O4 C10 C5 . 129.6(2) yes
N C10 C5 . 106.2(2) yes

loop_
_geom_bond_atom_site_label_1
_geom_bond_atom_site_label_2
_geom_bond_site_symmetry_2
_geom_bond_distance
_geom_bond_publ_flag
Ag Ag 3_556 2.8465(2) yes
Ag O1 . 2.225(2) yes
Ag O2 3_556 2.228(2) yes
Ag O3 4_545 2.541(2) yes
Ag O2 1_545 2.612(2) yes
O1 C1 . 1.242(3) yes
O2 C1 . 1.259(3) yes
O3 C3 . 1.207(2) yes
O4 C10 . 1.210(3) yes
N C2 . 1.445(4) yes
N C3 . 1.394(3) yes
N C10 . 1.389(3) yes
C1 C2 . 1.525(4) yes
C3 C4 . 1.484(4) yes
C4 C5 . 1.382(3) yes
C4 C9 . 1.386(4) yes
C5 C6 . 1.378(4) yes
C5 C10 . 1.481(4) yes
C6 C7 . 1.388(5) yes
C7 C8 . 1.381(3) yes
C8 C9 . 1.389(4) yes
C2 H1 . .95(2) yes
C2 H2 . .96(2) yes
C6 H3 . .93(2) yes
C7 H4 . .94(3) yes
C8 H5 . .91(3) yes
C9 H6 . .98(2) yes
